data_4135199
loop_
_publ_author_name
'Yan, Yong'
'Carrington, Elliot J.'
'P\'etuya, R\'emi'
'Whitehead, George F. S.'
'Verma, Ajay'
'Hylton, Rebecca K.'
'Tang, Chiu C.'
'Berry, Neil G.'
'Darling, George R.'
'Dyer, Matthew S.'
'Antypov, Dmytro'
'Katsoulidis, Alexandros P.'
'Rosseinsky, Matthew J.'

_publ_section_title
;
 Amino Acid Residues Determine the Response of Flexible Metal-Organic
 Frameworks to Guests.
;
_journal_name_full 'Journal of the American Chemical Society'
_journal_paper_doi 10.1021/jacs.0c03853
_journal_year 2020
_chemical_formula_moiety 'C6 H5 N3 O3 Zn, 0.84(C1 H2 Cl2)'
_chemical_formula_sum 'C6.84 H6.68 Cl1.68 N3 O3 Zn'
_chemical_formula_weight 303.98
_space_group_crystal_system trigonal
_space_group_IT_number 161
_space_group_name_Hall 'R 3 -2"c'
_space_group_name_H-M_alt 'R 3 c :H'
_atom_sites_solution_hydrogens geom
_atom_sites_solution_primary direct
_audit_creation_date 2018-07-05
_audit_creation_method
;
Olex2 1.2
(compiled 2018.05.29 svn.r3508 for OlexSys, GUI svn.r5506)
;
_cell_angle_alpha 90
_cell_angle_beta 90
_cell_angle_gamma 120
_cell_formula_units_Z 18
_cell_length_a 27.1513(6)
_cell_length_b 27.1513(6)
_cell_length_c 10.1334(2)
_cell_measurement_reflns_used 14377
_cell_measurement_temperature 100
_cell_measurement_theta_max 27.4450
_cell_measurement_theta_min 2.5880
_cell_volume 6469.4(2)
_computing_cell_refinement 'CrysAlisPro 1.171.38.46 (Rigaku OD, 2015)'
_computing_data_collection 'CrysAlisPro 1.171.38.46 (Rigaku OD, 2015)'
_computing_data_reduction 'CrysAlisPro 1.171.38.46 (Rigaku OD, 2015)'
_computing_molecular_graphics 'Olex2 (Dolomanov et al., 2009)'
_computing_publication_material 'Olex2 (Dolomanov et al., 2009)'
_computing_structure_refinement 'ShelXL (Sheldrick, 2015)'
_computing_structure_solution 'XS (Sheldrick, 2008)'
_diffrn_ambient_temperature 100
_diffrn_detector 'CCD plate'
_diffrn_measured_fraction_theta_full 0.999
_diffrn_measured_fraction_theta_max 0.999
_diffrn_measurement_details
;
List of Runs (angles in degrees, time in seconds):

  # Type    Start    End  Width  t~exp~   \w     \q     \k     \f   Frames
--------------------------------------------------------------------------
  1  \w   -110.00  15.00   1.00   10.00    --  -20.00 -68.00   0.00  125
  2  \w   -110.00  15.00   1.00   10.00    --  -20.00 -68.00 120.00  125
  3  \w   -110.00  15.00   1.00   10.00    --  -20.00 -68.00 240.00  125
  4  \w   -110.00  15.00   1.00   10.00    --  -20.00 -30.00  90.00  125
;
_diffrn_measurement_device 'abstract diffractometer'
_diffrn_measurement_device_type 'Rigaku Rotating Anode Diffractometer withb Saturn Detector'
_diffrn_measurement_method '\w scans'
_diffrn_orient_matrix_type 'CrysAlisPro convention (1999,Acta A55,543-557)'
_diffrn_orient_matrix_UB_11 0.0093144000
_diffrn_orient_matrix_UB_12 -0.0200400000
_diffrn_orient_matrix_UB_13 -0.0076987000
_diffrn_orient_matrix_UB_21 0.0284871000
_diffrn_orient_matrix_UB_22 0.0218614000
_diffrn_orient_matrix_UB_23 0.0105179000
_diffrn_orient_matrix_UB_31 -0.0033068000
_diffrn_orient_matrix_UB_32 -0.0055864000
_diffrn_orient_matrix_UB_33 0.0687475000
_diffrn_radiation_monochromator graphite
_diffrn_radiation_probe x-ray
_diffrn_radiation_type MoK\a
_diffrn_radiation_wavelength 0.71073
_diffrn_reflns_av_R_equivalents 0.0479
_diffrn_reflns_av_unetI/netI 0.0233
_diffrn_reflns_Laue_measured_fraction_full 0.999
_diffrn_reflns_Laue_measured_fraction_max 0.999
_diffrn_reflns_limit_h_max 35
_diffrn_reflns_limit_h_min -35
_diffrn_reflns_limit_k_max 35
_diffrn_reflns_limit_k_min -35
_diffrn_reflns_limit_l_max 9
_diffrn_reflns_limit_l_min -13
_diffrn_reflns_number 26187
_diffrn_reflns_point_group_measured_fraction_full 0.884
_diffrn_reflns_point_group_measured_fraction_max 0.854
_diffrn_reflns_theta_full 25.242
_diffrn_reflns_theta_max 27.466
_diffrn_reflns_theta_min 2.599
_diffrn_source 'fine-focus sealed X-ray tube'
_diffrn_source_type 'Enhance (Mo) X-ray Source'
_exptl_absorpt_coefficient_mu 2.015
_exptl_absorpt_correction_T_max 1.00000
_exptl_absorpt_correction_T_min 0.72948
_exptl_absorpt_correction_type multi-scan
_exptl_absorpt_process_details
;
CrysAlisPro 1.171.38.46 (Rigaku Oxford Diffraction, 2015)
Empirical absorption correction using spherical harmonics,
 implemented in SCALE3 ABSPACK scaling algorithm.
;
_exptl_crystal_colour white
_exptl_crystal_colour_primary white
_exptl_crystal_density_diffrn 1.404
_exptl_crystal_description needle
_exptl_crystal_F_000 2724
_exptl_crystal_preparation 'Solvent Exchanged in DCM'
_exptl_crystal_size_max 0.304
_exptl_crystal_size_mid 0.031
_exptl_crystal_size_min 0.029
_refine_diff_density_max 2.315
_refine_diff_density_min -0.732
_refine_diff_density_rms 0.213
_refine_ls_abs_structure_details
;
 Flack x determined using 1023 quotients [(I+)-(I-)]/[(I+)+(I-)]
 (Parsons, Flack and Wagner, Acta Cryst. B69 (2013) 249-259).
;
_refine_ls_abs_structure_Flack 0.027(16)
_refine_ls_extinction_method none
_refine_ls_goodness_of_fit_ref 1.076
_refine_ls_hydrogen_treatment constr
_refine_ls_matrix_type full
_refine_ls_number_parameters 134
_refine_ls_number_reflns 2813
_refine_ls_number_restraints 20
_refine_ls_restrained_S_all 1.073
_refine_ls_R_factor_all 0.0741
_refine_ls_R_factor_gt 0.0726
_refine_ls_shift/su_max 0.000
_refine_ls_shift/su_mean 0.000
_refine_ls_structure_factor_coef Fsqd
_refine_ls_weighting_details 'w=1/[\s^2^(Fo^2^)+(0.1580P)^2^+60.5114P] where P=(Fo^2^+2Fc^2^)/3'
_refine_ls_weighting_scheme calc
_refine_ls_wR_factor_gt 0.2109
_refine_ls_wR_factor_ref 0.2127
_reflns_Friedel_coverage 0.700
_reflns_Friedel_fraction_full 0.768
_reflns_Friedel_fraction_max 0.707
_reflns_number_gt 2714
_reflns_number_total 2813
_reflns_threshold_expression 'I > 2\s(I)'
_cod_data_source_file ZnGlyPyr_DCM_100K.cif
_cod_data_source_block ZnGlyPyr_DCM_100K
_cod_original_cell_volume 6469.4(3)
_cod_original_sg_symbol_H-M 'R 3 c'
_cod_database_code 4135199
_shelx_shelxl_version_number 2014/7
_chemical_oxdiff_formula 'Zn C6 H8 N3 O5'
_shelx_space_group_comment
;
The symmetry employed for this shelxl refinement is uniquely defined
by the following loop, which should always be used as a source of
symmetry information in preference to the above space-group names.
They are only intended as comments.
;
_reflns_odcompleteness_completeness 99.83
_reflns_odcompleteness_iscentric 1
_reflns_odcompleteness_theta 27.41
_olex2_refinement_description
;
1. Fixed Uiso
 At 1.2 times of:
  All C(H) groups, All C(H,H) groups, All N(H) groups
2. Rigid bond restraints
 N2, C1
 with sigma for 1-2 distances of 0.01 and sigma for 1-3 distances of 0.01
3. Uiso/Uaniso restraints and constraints
N1 \\sim N2 \\sim C2 \\sim C3 \\sim C1: within 2A with sigma of 0.02 and sigma
for terminal atoms of 0.04
Uanis(C6) = Uanis(O2) = Uanis(O1)
4. Others
 Sof(Cl1)=Sof(Cl2)=Sof(C7)=Sof(H7A)=Sof(H7B)=FVAR(1)
5.a Secondary CH2 refined with riding coordinates:
 C5(H5A,H5B), C7(H7A,H7B)
5.b Aromatic/amide H refined with riding coordinates:
 N3(H3), C2(H2), C1(H1)
;
_olex2_submission_special_instructions 'No special instructions were received'
_oxdiff_exptl_absorpt_empirical_details
;
Empirical correction (ABSPACK) includes:
- Absorption correction using spherical harmonics
- Frame scaling
- Detector area scaling
;
_oxdiff_exptl_absorpt_empirical_full_max 1.469
_oxdiff_exptl_absorpt_empirical_full_min 0.770

loop_
_space_group_symop_operation_xyz
'x, y, z'
'-y, x-y, z'
'-x+y, -x, z'
'-x+y, y, z+1/2'
'x, x-y, z+1/2'
'-y, -x, z+1/2'
'x+2/3, y+1/3, z+1/3'
'-y+2/3, x-y+1/3, z+1/3'
'-x+y+2/3, -x+1/3, z+1/3'
'-x+y+2/3, y+1/3, z+5/6'
'x+2/3, x-y+1/3, z+5/6'
'-y+2/3, -x+1/3, z+5/6'
'x+1/3, y+2/3, z+2/3'
'-y+1/3, x-y+2/3, z+2/3'
'-x+y+1/3, -x+2/3, z+2/3'
'-x+y+1/3, y+2/3, z+7/6'
'x+1/3, x-y+2/3, z+7/6'
'-y+1/3, -x+2/3, z+7/6'

loop_
_atom_site_label
_atom_site_type_symbol
_atom_site_fract_x
_atom_site_fract_y
_atom_site_fract_z
_atom_site_U_iso_or_equiv
_atom_site_adp_type
_atom_site_occupancy
_atom_site_site_symmetry_order
_atom_site_calc_flag
_atom_site_refinement_flags_posn
_atom_site_refinement_flags_adp
_atom_site_refinement_flags_occupancy
_atom_site_disorder_assembly
_atom_site_disorder_group
Zn1 Zn -0.69266(5) -0.68590(4) -0.13331(12) 0.0196(3) Uani 1 1 d . . . . .
Cl1 Cl -0.9201(2) -0.7407(2) -0.1341(7) 0.071(2) Uani 0.842(15) 1 d . . P . .
O2 O -0.7123(3) -0.6253(3) -0.1530(7) 0.0222(9) Uani 1 1 d . . . . .
N1 N -0.7167(4) -0.7372(4) -0.2849(8) 0.0202(16) Uani 1 1 d . U . . .
O1 O -0.7459(3) -0.7349(3) 0.0052(7) 0.0222(9) Uani 1 1 d . . . . .
Cl2 Cl -0.8320(3) -0.7124(3) -0.3279(8) 0.089(3) Uani 0.842(15) 1 d . . P . .
C5 C -0.6947(4) -0.5346(4) -0.2246(11) 0.0239(19) Uani 1 1 d . . . . .
H5A H -0.6690 -0.5096 -0.1572 0.029 Uiso 1 1 calc R . . . .
H5B H -0.6843 -0.5139 -0.3075 0.029 Uiso 1 1 calc R . . . .
N3 N -0.7513(4) -0.5491(4) -0.1914(8) 0.0204(16) Uani 1 1 d . . . . .
H3 H -0.7600 -0.5490 -0.1099 0.024 Uiso 1 1 calc R . . . .
N2 N -0.6120(4) -0.6494(4) -0.0798(9) 0.0239(18) Uani 1 1 d . U . . .
C2 C -0.7433(4) -0.7949(4) -0.2800(10) 0.0205(18) Uani 1 1 d . U . . .
H2 H -0.7559 -0.8168 -0.2037 0.025 Uiso 1 1 calc R . . . .
C3 C -0.7486(4) -0.8160(4) -0.4073(10) 0.0215(19) Uani 1 1 d . U . . .
C1 C -0.5651(5) -0.6201(4) -0.1516(10) 0.026(2) Uani 1 1 d . U . . .
H1 H -0.5647 -0.6145 -0.2422 0.031 Uiso 1 1 calc R . . . .
C6 C -0.6877(4) -0.5872(4) -0.2376(10) 0.0222(9) Uani 1 1 d . . . . .
C4 C -0.7914(4) -0.5630(5) -0.2848(10) 0.023(2) Uani 1 1 d . . . . .
C7 C -0.8475(9) -0.7176(11) -0.158(3) 0.087(9) Uani 0.842(15) 1 d . . P . .
H7A H -0.8383 -0.7444 -0.1167 0.104 Uiso 0.842(15) 1 calc R . P . .
H7B H -0.8245 -0.6808 -0.1161 0.104 Uiso 0.842(15) 1 calc R . P . .
O3 O -0.7796(4) -0.5590(5) -0.4027(8) 0.038(2) Uani 1 1 d . . . . .

loop_
_atom_site_aniso_label
_atom_site_aniso_U_11
_atom_site_aniso_U_22
_atom_site_aniso_U_33
_atom_site_aniso_U_23
_atom_site_aniso_U_13
_atom_site_aniso_U_12
Zn1 0.0263(6) 0.0246(6) 0.0077(5) -0.0002(4) -0.0007(4) 0.0127(5)
Cl1 0.040(2) 0.052(3) 0.123(6) -0.008(3) -0.017(3) 0.023(2)
O2 0.029(2) 0.026(2) 0.009(2) 0.0030(17) 0.0000(17) 0.0128(18)
N1 0.032(4) 0.026(4) 0.005(4) -0.003(3) -0.001(3) 0.015(3)
O1 0.029(2) 0.026(2) 0.009(2) 0.0030(17) 0.0000(17) 0.0128(18)
Cl2 0.062(3) 0.116(5) 0.105(6) -0.055(4) -0.031(3) 0.056(4)
C5 0.026(4) 0.028(5) 0.019(5) -0.001(4) -0.003(4) 0.014(4)
N3 0.028(4) 0.027(4) 0.008(4) 0.003(3) -0.002(3) 0.016(3)
N2 0.027(4) 0.031(4) 0.011(4) -0.001(3) -0.004(3) 0.012(3)
C2 0.030(5) 0.025(4) 0.008(4) -0.004(4) -0.001(4) 0.016(4)
C3 0.028(5) 0.022(4) 0.013(5) 0.000(4) -0.002(4) 0.011(4)
C1 0.036(5) 0.032(5) 0.006(4) 0.001(4) 0.004(4) 0.013(4)
C6 0.029(2) 0.026(2) 0.009(2) 0.0030(17) 0.0000(17) 0.0128(18)
C4 0.026(5) 0.033(5) 0.012(5) -0.005(4) -0.001(4) 0.017(4)
C7 0.038(9) 0.078(15) 0.16(3) 0.045(17) 0.007(12) 0.037(10)
O3 0.038(4) 0.073(6) 0.008(4) 0.005(4) 0.000(3) 0.032(4)

loop_
_atom_type_symbol
_atom_type_description
_atom_type_scat_dispersion_real
_atom_type_scat_dispersion_imag
_atom_type_scat_source
C C 0.0033 0.0016 'International Tables Vol C Tables 4.2.6.8 and 6.1.1.4'
H H 0.0000 0.0000 'International Tables Vol C Tables 4.2.6.8 and 6.1.1.4'
Cl Cl 0.1484 0.1585 'International Tables Vol C Tables 4.2.6.8 and 6.1.1.4'
N N 0.0061 0.0033 'International Tables Vol C Tables 4.2.6.8 and 6.1.1.4'
O O 0.0106 0.0060 'International Tables Vol C Tables 4.2.6.8 and 6.1.1.4'
Zn Zn 0.2839 1.4301 'International Tables Vol C Tables 4.2.6.8 and 6.1.1.4'

loop_
_geom_angle_atom_site_label_1
_geom_angle_atom_site_label_2
_geom_angle_atom_site_label_3
_geom_angle
_geom_angle_site_symmetry_1
_geom_angle_site_symmetry_3
_geom_angle_publ_flag
O2 Zn1 O1 102.8(3) . . ?
N1 Zn1 O2 112.4(3) . . ?
N1 Zn1 O1 102.0(3) . . ?
N1 Zn1 N2 117.8(4) . . ?
N2 Zn1 O2 107.6(3) . . ?
N2 Zn1 O1 113.4(3) . . ?
C6 O2 Zn1 120.4(7) . . ?
N2 N1 Zn1 125.8(7) 15_434 . ?
N2 N1 C2 107.7(8) 15_434 . ?
C2 N1 Zn1 126.1(7) . . ?
C6 O1 Zn1 136.7(7) 8_345 . ?
N3 C5 C6 112.4(8) . . ?
C4 N3 C5 121.4(9) . . ?
N1 N2 Zn1 122.1(7) 8_345 . ?
C1 N2 Zn1 129.8(8) . . ?
C1 N2 N1 107.9(9) . 8_345 ?
N1 C2 C3 109.1(9) . . ?
C2 C3 C4 129.2(9) . 12_334 ?
C1 C3 C2 104.2(9) 15_434 . ?
C1 C3 C4 126.1(9) 15_434 12_334 ?
N2 C1 C3 111.0(9) . 8_345 ?
O2 C6 O1 125.2(9) . 15_434 ?
O2 C6 C5 116.7(9) . . ?
O1 C6 C5 118.1(8) 15_434 . ?
N3 C4 C3 117.7(9) . 18_334 ?
O3 C4 N3 121.4(10) . . ?
O3 C4 C3 120.8(10) . 18_334 ?
Cl1 C7 Cl2 109.9(15) . . ?

loop_
_geom_bond_atom_site_label_1
_geom_bond_atom_site_label_2
_geom_bond_distance
_geom_bond_site_symmetry_2
_geom_bond_publ_flag
Zn1 O2 1.976(7) . ?
Zn1 N1 1.953(8) . ?
Zn1 O1 1.977(7) . ?
Zn1 N2 1.975(9) . ?
Cl1 C7 1.76(2) . ?
O2 C6 1.249(12) . ?
N1 N2 1.359(11) 15_434 ?
N1 C2 1.360(13) . ?
O1 C6 1.267(12) 8_345 ?
Cl2 C7 1.77(3) . ?
C5 N3 1.421(13) . ?
C5 C6 1.539(14) . ?
N3 C4 1.346(13) . ?
N2 N1 1.358(11) 8_345 ?
N2 C1 1.331(14) . ?
C2 C3 1.389(14) . ?
C3 C1 1.374(15) 15_434 ?
C3 C4 1.480(14) 12_334 ?
C1 C3 1.374(15) 8_345 ?
C6 O1 1.267(12) 15_434 ?
C4 C3 1.480(14) 18_334 ?
C4 O3 1.227(13) . ?
